data_7060714
loop_
_publ_author_name
'Accorsi, Gianluca'
'Capodilupo, Agostina-Lina'
'Claramunt, Rosa Mar\'ia'
'Clarkson, Guy J.'
'Farr\'an, A.'
'Gatti, Francesco G.'
'Le\'on, Salvador'
'Venturi, Silvia'

_publ_section_title
;
 Studies of novel trifluoroacetylated diaryl hydrazone molecular
 photoswitches in solution and in the solid state
;
_journal_issue 28
_journal_name_full 'New Journal of Chemistry'
_journal_page_first 12471
_journal_page_last 12478
_journal_paper_doi 10.1039/D1NJ01677F
_journal_volume 45
_journal_year 2021
_chemical_formula_moiety 'C17 H15 F3 N2 O'
_chemical_formula_sum 'C17 H15 F3 N2 O'
_chemical_formula_weight 320.31
_space_group_crystal_system orthorhombic
_space_group_IT_number 19
_space_group_name_Hall 'P 2ac 2ab'
_space_group_name_H-M_alt 'P 21 21 21'
_atom_sites_solution_hydrogens geom
_atom_sites_solution_primary dual
_audit_creation_date 2018-07-26
_audit_creation_method
;
Olex2 1.2
(compiled 2018.05.29 svn.r3508 for OlexSys, GUI svn.r5506)
;
_audit_update_record
;
2021-03-29 deposited with the CCDC.	2021-06-07 downloaded from the CCDC.
;
_cell_angle_alpha 90
_cell_angle_beta 90
_cell_angle_gamma 90
_cell_formula_units_Z 8
_cell_length_a 8.14933(8)
_cell_length_b 10.51816(9)
_cell_length_c 36.3202(3)
_cell_measurement_reflns_used 17061
_cell_measurement_temperature 150(2)
_cell_measurement_theta_max 73.4110
_cell_measurement_theta_min 4.3340
_cell_volume 3113.22(5)
_computing_cell_refinement 'CrysAlisPro 1.171.39.46 (Rigaku OD, 2018)'
_computing_data_collection 'CrysAlisPro 1.171.39.46 (Rigaku OD, 2018)'
_computing_data_reduction 'CrysAlisPro 1.171.39.46 (Rigaku OD, 2018)'
_computing_molecular_graphics 'Olex2 (Dolomanov et al., 2009)'
_computing_publication_material 'Olex2 (Dolomanov et al., 2009)'
_computing_structure_refinement 'ShelXL (Sheldrick, 2015)'
_computing_structure_solution 'ShelXT (Sheldrick, 2015)'
_diffrn_ambient_temperature 150(2)
_diffrn_detector 'CCD plate'
_diffrn_detector_area_resol_mean 5.3046
_diffrn_detector_type AtlasS2
_diffrn_measured_fraction_theta_full 1.000
_diffrn_measured_fraction_theta_max 0.989
_diffrn_measurement_details
;
List of Runs (angles in degrees, time in seconds):

  # Type    Start    End  Width  t~exp~   \w     \q     \k     \f   Frames
#--------------------------------------------------------------------------
  1  \w   -116.00 -17.00   1.00    1.00    --  -41.82 -37.00  90.00   99
  2  \w      1.00  83.00   1.00    1.00    --   41.82 -99.00-180.00   82
  3  \w     23.00  98.00   1.00    1.00    --   41.82-125.00 -30.00   75
  4  \w     81.00 178.00   1.00    3.13    --  107.00  45.00 -60.00   97
  5  \w     31.00 135.00   1.00    3.13    --  107.00 -30.00 120.00  104
  6  \w     35.00 136.00   1.00    3.13    --  107.00 -61.00 -30.00  101
  7  \w     81.00 178.00   1.00    3.13    --  107.00  45.00   0.00   97
  8  \w   -118.00  -9.00   1.00    1.00    --  -41.82 -77.00-120.00  109
  9  \w   -118.00  -9.00   1.00    1.00    --  -41.82 -77.00   0.00  109
 10  \w     81.00 178.00   1.00    3.13    --  107.00  45.00 120.00   97
 11  \w     79.00 178.00   1.00    3.13    --  107.00  30.00-150.00   99
 12  \w     24.00 110.00   1.00    3.13    --  107.00 -94.00 150.00   86
 13  \w     34.00 118.00   1.00    3.13    --  107.00-125.00 -30.00   84
 14  \w   -114.00 -14.00   1.00    1.00    --  -41.82 -57.00  60.00  100
 15  \w      1.00  83.00   1.00    1.00    --   41.82 -99.00  90.00   82
 16  \w     81.00 178.00   1.00    3.13    --  107.00  45.00  60.00   97
 17  \w     80.00 172.00   1.00    3.13    --  107.00  52.00-115.00   92
;
_diffrn_measurement_device 'four-circle diffractometer'
_diffrn_measurement_device_type 'SuperNova, Dual, Cu at home/near, AtlasS2'
_diffrn_measurement_method '\w scans'
_diffrn_orient_matrix_type 'CrysAlisPro convention (1999,Acta A55,543-557)'
_diffrn_orient_matrix_UB_11 -0.1185151000
_diffrn_orient_matrix_UB_12 -0.0190898000
_diffrn_orient_matrix_UB_13 -0.0325715000
_diffrn_orient_matrix_UB_21 0.0178080000
_diffrn_orient_matrix_UB_22 -0.1452176000
_diffrn_orient_matrix_UB_23 0.0038614000
_diffrn_orient_matrix_UB_31 -0.1461803000
_diffrn_orient_matrix_UB_32 -0.0022333000
_diffrn_orient_matrix_UB_33 0.0268915000
_diffrn_radiation_monochromator mirror
_diffrn_radiation_probe x-ray
_diffrn_radiation_type CuK\a
_diffrn_radiation_wavelength 1.54184
_diffrn_reflns_av_R_equivalents 0.0225
_diffrn_reflns_av_unetI/netI 0.0153
_diffrn_reflns_Laue_measured_fraction_full 1.000
_diffrn_reflns_Laue_measured_fraction_max 0.989
_diffrn_reflns_limit_h_max 9
_diffrn_reflns_limit_h_min -10
_diffrn_reflns_limit_k_max 13
_diffrn_reflns_limit_k_min -13
_diffrn_reflns_limit_l_max 44
_diffrn_reflns_limit_l_min -43
_diffrn_reflns_number 30520
_diffrn_reflns_point_group_measured_fraction_full 1.000
_diffrn_reflns_point_group_measured_fraction_max 0.985
_diffrn_reflns_theta_full 67.684
_diffrn_reflns_theta_max 73.649
_diffrn_reflns_theta_min 4.376
_diffrn_source 'micro-focus sealed X-ray tube'
_diffrn_source_type 'SuperNova (Cu) X-ray Source'
_exptl_absorpt_coefficient_mu 0.946
_exptl_absorpt_correction_T_max 1.00000
_exptl_absorpt_correction_T_min 0.85425
_exptl_absorpt_correction_type multi-scan
_exptl_absorpt_process_details
;
CrysAlisPro 1.171.39.46 (Rigaku Oxford Diffraction, 2018)
Empirical absorption correction using spherical harmonics,
 implemented in SCALE3 ABSPACK scaling algorithm.
;
_exptl_crystal_colour orange
_exptl_crystal_colour_primary orange
_exptl_crystal_density_diffrn 1.367
_exptl_crystal_description block
_exptl_crystal_F_000 1328
_exptl_crystal_size_max 0.2
_exptl_crystal_size_mid 0.16
_exptl_crystal_size_min 0.08
_refine_diff_density_max 0.149
_refine_diff_density_min -0.204
_refine_diff_density_rms 0.034
_refine_ls_abs_structure_details
;
 Refined as an inversion twin.
The crystal chosen had racemic twinning. The ratio of the two possible chiral domains in the crystal 
refined to 0.84:0.16 using the TWIN and BASF commands in Shelxl.

;
_refine_ls_abs_structure_Flack 0.16(10)
_refine_ls_extinction_method none
_refine_ls_goodness_of_fit_ref 1.054
_refine_ls_hydrogen_treatment constr
_refine_ls_matrix_type full
_refine_ls_number_parameters 420
_refine_ls_number_reflns 6180
_refine_ls_number_restraints 0
_refine_ls_restrained_S_all 1.054
_refine_ls_R_factor_all 0.0278
_refine_ls_R_factor_gt 0.0267
_refine_ls_shift/su_max 0.001
_refine_ls_shift/su_mean 0.000
_refine_ls_structure_factor_coef Fsqd
_refine_ls_weighting_details 'w=1/[\s^2^(Fo^2^)+(0.0375P)^2^+0.3880P] where P=(Fo^2^+2Fc^2^)/3'
_refine_ls_weighting_scheme calc
_refine_ls_wR_factor_gt 0.0688
_refine_ls_wR_factor_ref 0.0697
_reflns_Friedel_coverage 0.741
_reflns_Friedel_fraction_full 1.000
_reflns_Friedel_fraction_max 0.978
_reflns_number_gt 5983
_reflns_number_total 6180
_reflns_threshold_expression 'I > 2\s(I)'
_cod_data_source_file d1nj01677f2.cif
_cod_data_source_block af9
_cod_depositor_comments 'Adding full bibliography for 7060712--7060714.cif.'
_cod_database_code 7060714
_shelx_shelxl_version_number 2018/3
_chemical_oxdiff_formula 'C20 H20 N2 O2 F3'
_shelx_space_group_comment
;
The symmetry employed for this shelxl refinement is uniquely defined
by the following loop, which should always be used as a source of
symmetry information in preference to the above space-group names.
They are only intended as comments.
;
_shelx_estimated_absorpt_t_max 0.928
_shelx_estimated_absorpt_t_min 0.833
_reflns_odcompleteness_completeness 99.85
_reflns_odcompleteness_iscentric 1
_reflns_odcompleteness_theta 69.95
_olex2_refinement_description
;

The NHs were located in a difference map but placed at a calculated position for the refinement.
1. Twinned data refinement
 Scales: 0.84(10)
 0.16(10)
2. Fixed Uiso
 At 1.2 times of:
  All C(H) groups, All N(H) groups
 At 1.5 times of:
  All C(H,H,H) groups
3.a Aromatic/amide H refined with riding coordinates:
 N105(H105), N205(H205), C211(H211), C113(H113), C210(H210), C213(H213),
 C117(H117), C217(H217), C208(H208), C111(H111), C108(H108), C110(H110),
 C114(H114), C116(H116), C214(H214), C216(H216), C215(H215), C115(H115)
3.b Idealised Me refined as rotating group:
 C27A(H27A,H27B,H27C), C17A(H17A,H17B,H17C), C29A(H29A,H29B,H29C), C19A(H19A,
 H19B,H19C)
;
_olex2_submission_special_instructions 'No special instructions were received'
_oxdiff_exptl_absorpt_empirical_details
;
Empirical correction (ABSPACK) includes:
- Absorption correction using spherical harmonics
- Frame scaling
;
_oxdiff_exptl_absorpt_empirical_full_max 1.213
_oxdiff_exptl_absorpt_empirical_full_min 0.803

loop_
_space_group_symop_operation_xyz
'x, y, z'
'-x+1/2, -y, z+1/2'
'-x, y+1/2, -z+1/2'
'x+1/2, -y+1/2, -z'

loop_
_atom_site_label
_atom_site_type_symbol
_atom_site_fract_x
_atom_site_fract_y
_atom_site_fract_z
_atom_site_U_iso_or_equiv
_atom_site_adp_type
_atom_site_occupancy
_atom_site_site_symmetry_order
_atom_site_calc_flag
_atom_site_refinement_flags_posn
_atom_site_refinement_flags_adp
_atom_site_refinement_flags_occupancy
_atom_site_disorder_assembly
_atom_site_disorder_group
F1B F 0.35125(13) 0.87219(10) 0.59968(3) 0.0344(2) Uani 1 1 d . . . . .
F1E F 0.83929(14) 0.85998(10) 0.66260(3) 0.0375(2) Uani 1 1 d . . . . .
F1C F 0.08968(13) 0.90124(11) 0.60014(3) 0.0397(3) Uani 1 1 d . . . . .
F1F F 0.58255(14) 0.90517(12) 0.65940(3) 0.0451(3) Uani 1 1 d . . . . .
F1A F 0.25153(19) 1.04782(10) 0.61891(3) 0.0485(3) Uani 1 1 d . . . . .
F1D F 0.76191(19) 1.04313(10) 0.64359(4) 0.0518(3) Uani 1 1 d . . . . .
O102 O 0.22443(18) 0.95173(12) 0.68340(3) 0.0365(3) Uani 1 1 d . . . . .
O008 O 0.74095(19) 0.95244(12) 0.57797(4) 0.0412(3) Uani 1 1 d . . . . .
N104 N 0.19115(17) 0.67318(13) 0.63371(4) 0.0255(3) Uani 1 1 d . . . . .
N204 N 0.66610(18) 0.66989(13) 0.62406(4) 0.0275(3) Uani 1 1 d . . . . .
N105 N 0.16984(19) 0.54900(13) 0.63325(4) 0.0279(3) Uani 1 1 d . . . . .
H105 H 0.150692 0.507373 0.653820 0.033 Uiso 1 1 calc R . . . .
N205 N 0.6329(2) 0.54717(13) 0.61960(4) 0.0291(3) Uani 1 1 d . . . . .
H205 H 0.651839 0.510737 0.598204 0.035 Uiso 1 1 calc R . . . .
C206 C 0.5677(2) 0.47487(15) 0.64876(4) 0.0259(3) Uani 1 1 d . . . . .
C207 C 0.5236(2) 0.34862(15) 0.64149(5) 0.0270(3) Uani 1 1 d . . . . .
C203 C 0.6995(2) 0.73781(16) 0.59505(4) 0.0264(3) Uani 1 1 d . . . . .
C102 C 0.2147(2) 0.87352(16) 0.65923(5) 0.0265(3) Uani 1 1 d . . . . .
C212 C 0.7023(2) 0.68774(16) 0.55671(4) 0.0266(3) Uani 1 1 d . . . . .
C101 C 0.2278(2) 0.92279(16) 0.61892(5) 0.0297(4) Uani 1 1 d . . . . .
C103 C 0.1851(2) 0.73743(15) 0.66449(4) 0.0249(3) Uani 1 1 d . . . . .
C112 C 0.1465(2) 0.68691(15) 0.70160(5) 0.0269(3) Uani 1 1 d . . . . .
C106 C 0.1781(2) 0.48346(16) 0.59936(5) 0.0271(3) Uani 1 1 d . . . . .
C211 C 0.5447(2) 0.52778(16) 0.68347(5) 0.0298(4) Uani 1 1 d . . . . .
H211 H 0.579205 0.612396 0.688335 0.036 Uiso 1 1 calc R . . . .
C107 C 0.1069(2) 0.36244(16) 0.59703(5) 0.0305(4) Uani 1 1 d . . . . .
C202 C 0.7233(2) 0.87338(16) 0.60187(5) 0.0300(4) Uani 1 1 d . . . . .
C113 C 0.2366(2) 0.72471(18) 0.73244(5) 0.0330(4) Uani 1 1 d . . . . .
H113 H 0.323792 0.783932 0.729790 0.040 Uiso 1 1 calc R . . . .
C210 C 0.4709(2) 0.45619(17) 0.71093(5) 0.0326(4) Uani 1 1 d . . . . .
H210 H 0.455092 0.492357 0.734631 0.039 Uiso 1 1 calc R . . . .
C201 C 0.7264(2) 0.91980(17) 0.64240(5) 0.0324(4) Uani 1 1 d . . . . .
C213 C 0.8095(2) 0.58953(17) 0.54766(5) 0.0325(4) Uani 1 1 d . . . . .
H213 H 0.885185 0.559007 0.565475 0.039 Uiso 1 1 calc R . . . .
C117 C 0.0161(2) 0.60195(17) 0.70625(5) 0.0312(4) Uani 1 1 d . . . . .
H117 H -0.048890 0.578247 0.685648 0.037 Uiso 1 1 calc R . . . .
C217 C 0.5949(3) 0.73355(18) 0.53011(5) 0.0353(4) Uani 1 1 d . . . . .
H217 H 0.523251 0.802068 0.535757 0.042 Uiso 1 1 calc R . . . .
C209 C 0.4199(2) 0.33212(17) 0.70424(5) 0.0326(4) Uani 1 1 d . . . . .
C208 C 0.4491(2) 0.28040(16) 0.66972(5) 0.0316(4) Uani 1 1 d . . . . .
H208 H 0.416839 0.195026 0.665174 0.038 Uiso 1 1 calc R . . . .
C111 C 0.2491(2) 0.54024(17) 0.56880(5) 0.0314(4) Uani 1 1 d . . . . .
H111 H 0.298448 0.621766 0.570882 0.038 Uiso 1 1 calc R . . . .
C108 C 0.1093(2) 0.30230(17) 0.56288(5) 0.0352(4) Uani 1 1 d . . . . .
H108 H 0.062692 0.219832 0.560794 0.042 Uiso 1 1 calc R . . . .
C110 C 0.2480(3) 0.47773(18) 0.53526(5) 0.0356(4) Uani 1 1 d . . . . .
H110 H 0.296240 0.517249 0.514384 0.043 Uiso 1 1 calc R . . . .
C114 C 0.1991(3) 0.6761(2) 0.76689(5) 0.0412(4) Uani 1 1 d . . . . .
H114 H 0.260202 0.702587 0.787800 0.049 Uiso 1 1 calc R . . . .
C116 C -0.0191(3) 0.55207(19) 0.74070(5) 0.0380(4) Uani 1 1 d . . . . .
H116 H -0.106052 0.492714 0.743570 0.046 Uiso 1 1 calc R . . . .
C109 C 0.1774(3) 0.35831(18) 0.53162(5) 0.0375(4) Uani 1 1 d . . . . .
C214 C 0.8063(3) 0.53607(19) 0.51281(5) 0.0384(4) Uani 1 1 d . . . . .
H214 H 0.880158 0.469350 0.506763 0.046 Uiso 1 1 calc R . . . .
C27A C 0.5524(2) 0.28969(16) 0.60408(5) 0.0343(4) Uani 1 1 d . . . . .
H27A H 0.482888 0.331978 0.585789 0.052 Uiso 1 1 calc GR . . . .
H27B H 0.525133 0.199009 0.604993 0.052 Uiso 1 1 calc GR . . . .
H27C H 0.667983 0.299887 0.597204 0.052 Uiso 1 1 calc GR . . . .
C216 C 0.5924(3) 0.6793(2) 0.49539(5) 0.0429(5) Uani 1 1 d . . . . .
H216 H 0.518788 0.710829 0.477267 0.051 Uiso 1 1 calc R . . . .
C17A C 0.0255(3) 0.30201(18) 0.62996(5) 0.0375(4) Uani 1 1 d . . . . .
H17A H 0.106334 0.291137 0.649689 0.056 Uiso 1 1 calc GR . . . .
H17B H -0.018910 0.218855 0.622977 0.056 Uiso 1 1 calc GR . . . .
H17C H -0.063814 0.356777 0.638616 0.056 Uiso 1 1 calc GR . . . .
C215 C 0.6963(3) 0.5795(2) 0.48692(5) 0.0423(5) Uani 1 1 d . . . . .
H215 H 0.691815 0.541060 0.463276 0.051 Uiso 1 1 calc R . . . .
C115 C 0.0731(3) 0.5892(2) 0.77095(5) 0.0426(5) Uani 1 1 d . . . . .
H115 H 0.049538 0.554744 0.794549 0.051 Uiso 1 1 calc R . . . .
C29A C 0.3312(3) 0.2575(2) 0.73364(6) 0.0464(5) Uani 1 1 d . . . . .
H29A H 0.368536 0.285491 0.757979 0.070 Uiso 1 1 calc GR . . . .
H29B H 0.354615 0.166751 0.730606 0.070 Uiso 1 1 calc GR . . . .
H29C H 0.212760 0.271925 0.731439 0.070 Uiso 1 1 calc GR . . . .
C19A C 0.1715(3) 0.2933(2) 0.49448(6) 0.0516(6) Uani 1 1 d . . . . .
H19A H 0.282286 0.266673 0.487410 0.077 Uiso 1 1 calc GR . . . .
H19B H 0.128368 0.352628 0.476046 0.077 Uiso 1 1 calc GR . . . .
H19C H 0.099853 0.218664 0.495931 0.077 Uiso 1 1 calc GR . . . .

loop_
_atom_site_aniso_label
_atom_site_aniso_U_11
_atom_site_aniso_U_22
_atom_site_aniso_U_33
_atom_site_aniso_U_23
_atom_site_aniso_U_13
_atom_site_aniso_U_12
F1B 0.0285(5) 0.0454(6) 0.0294(5) 0.0031(4) 0.0065(4) 0.0014(5)
F1E 0.0337(6) 0.0399(5) 0.0390(6) -0.0008(4) -0.0099(4) 0.0010(5)
F1C 0.0287(5) 0.0557(7) 0.0346(5) 0.0110(5) -0.0018(4) 0.0030(5)
F1F 0.0315(6) 0.0582(7) 0.0456(6) -0.0124(6) 0.0015(5) 0.0011(5)
F1A 0.0723(9) 0.0285(5) 0.0446(6) 0.0068(5) 0.0074(6) -0.0035(6)
F1D 0.0718(9) 0.0273(5) 0.0562(7) -0.0036(5) -0.0131(6) -0.0074(6)
O102 0.0460(8) 0.0311(6) 0.0325(6) -0.0060(5) 0.0069(6) -0.0019(6)
O008 0.0479(8) 0.0312(6) 0.0444(7) 0.0121(6) -0.0037(6) -0.0076(6)
N104 0.0234(7) 0.0248(6) 0.0283(7) 0.0004(5) -0.0004(5) 0.0006(5)
N204 0.0273(7) 0.0257(6) 0.0295(7) 0.0024(5) -0.0017(6) -0.0029(6)
N105 0.0318(8) 0.0253(6) 0.0265(7) 0.0015(5) -0.0006(6) 0.0002(6)
N205 0.0379(8) 0.0247(6) 0.0247(7) 0.0001(5) 0.0017(6) -0.0049(6)
C206 0.0252(8) 0.0256(8) 0.0270(8) 0.0043(6) -0.0013(6) -0.0003(6)
C207 0.0255(8) 0.0240(7) 0.0316(8) 0.0018(6) -0.0048(7) 0.0022(6)
C203 0.0224(8) 0.0278(8) 0.0290(8) 0.0036(6) -0.0005(6) -0.0009(6)
C102 0.0231(8) 0.0299(8) 0.0267(8) -0.0011(6) 0.0032(6) 0.0014(6)
C212 0.0223(8) 0.0286(8) 0.0291(8) 0.0058(6) 0.0012(6) -0.0028(7)
C101 0.0289(9) 0.0288(8) 0.0313(8) 0.0025(7) 0.0032(7) 0.0006(7)
C103 0.0214(8) 0.0277(8) 0.0256(8) 0.0012(6) 0.0003(6) 0.0010(6)
C112 0.0253(8) 0.0276(7) 0.0278(8) 0.0027(6) 0.0028(6) 0.0052(7)
C106 0.0240(8) 0.0273(7) 0.0300(8) -0.0021(6) -0.0034(7) 0.0027(6)
C211 0.0355(9) 0.0248(8) 0.0291(8) 0.0014(6) -0.0002(7) -0.0026(7)
C107 0.0259(8) 0.0269(8) 0.0385(9) 0.0021(7) -0.0054(7) 0.0026(7)
C202 0.0234(8) 0.0290(8) 0.0375(9) 0.0036(7) -0.0025(7) -0.0029(6)
C113 0.0281(9) 0.0402(9) 0.0308(9) 0.0027(7) -0.0012(7) 0.0013(8)
C210 0.0354(9) 0.0342(9) 0.0283(8) 0.0031(7) 0.0011(7) 0.0003(8)
C201 0.0286(9) 0.0277(8) 0.0409(9) -0.0001(7) -0.0048(7) -0.0019(7)
C213 0.0283(9) 0.0359(9) 0.0334(9) 0.0051(7) 0.0006(7) 0.0036(7)
C117 0.0270(9) 0.0334(8) 0.0332(9) 0.0017(7) 0.0041(7) 0.0015(7)
C217 0.0329(10) 0.0380(9) 0.0351(9) 0.0096(8) -0.0005(7) 0.0048(8)
C209 0.0276(8) 0.0332(9) 0.0369(9) 0.0126(8) 0.0001(7) -0.0003(7)
C208 0.0305(9) 0.0239(8) 0.0403(9) 0.0054(7) -0.0056(7) -0.0023(7)
C111 0.0325(9) 0.0297(8) 0.0319(9) -0.0011(7) 0.0000(7) 0.0007(7)
C108 0.0342(10) 0.0250(8) 0.0464(10) -0.0049(7) -0.0095(8) 0.0016(7)
C110 0.0412(11) 0.0352(9) 0.0304(9) -0.0007(7) 0.0019(7) 0.0049(8)
C114 0.0371(10) 0.0576(12) 0.0291(9) 0.0053(8) -0.0026(8) 0.0053(9)
C116 0.0333(10) 0.0385(9) 0.0422(10) 0.0081(8) 0.0106(8) 0.0014(8)
C109 0.0413(11) 0.0339(9) 0.0373(10) -0.0087(7) -0.0058(8) 0.0084(8)
C214 0.0409(11) 0.0367(9) 0.0377(9) 0.0012(8) 0.0087(8) 0.0050(8)
C27A 0.0394(10) 0.0279(8) 0.0358(9) -0.0036(7) -0.0044(8) 0.0014(8)
C216 0.0462(11) 0.0512(11) 0.0313(10) 0.0100(8) -0.0074(8) 0.0031(10)
C17A 0.0352(10) 0.0311(9) 0.0462(11) 0.0038(8) -0.0014(8) -0.0037(8)
C215 0.0546(13) 0.0464(11) 0.0258(8) 0.0028(8) 0.0041(8) -0.0041(10)
C115 0.0422(11) 0.0531(12) 0.0326(9) 0.0149(9) 0.0072(8) 0.0097(9)
C29A 0.0446(12) 0.0477(11) 0.0470(11) 0.0179(9) 0.0043(9) -0.0073(10)
C19A 0.0640(15) 0.0460(11) 0.0448(12) -0.0165(9) -0.0046(11) 0.0093(11)

loop_
_atom_type_symbol
_atom_type_description
_atom_type_scat_dispersion_real
_atom_type_scat_dispersion_imag
_atom_type_scat_source
C C 0.0181 0.0091 'International Tables Vol C Tables 4.2.6.8 and 6.1.1.4'
H H 0.0000 0.0000 'International Tables Vol C Tables 4.2.6.8 and 6.1.1.4'
F F 0.0727 0.0534 'International Tables Vol C Tables 4.2.6.8 and 6.1.1.4'
N N 0.0311 0.0180 'International Tables Vol C Tables 4.2.6.8 and 6.1.1.4'
O O 0.0492 0.0322 'International Tables Vol C Tables 4.2.6.8 and 6.1.1.4'

loop_
_geom_angle_atom_site_label_1
_geom_angle_atom_site_label_2
_geom_angle_atom_site_label_3
_geom_angle
_geom_angle_site_symmetry_1
_geom_angle_site_symmetry_3
_geom_angle_publ_flag
C103 N104 N105 121.23(14) . . ?
C203 N204 N205 118.47(14) . . ?
N104 N105 H105 120.4 . . ?
N104 N105 C106 119.26(14) . . ?
C106 N105 H105 120.4 . . ?
N204 N205 H205 119.7 . . ?
N204 N205 C206 120.64(14) . . ?
C206 N205 H205 119.7 . . ?
C207 C206 N205 117.84(15) . . ?
C211 C206 N205 121.11(15) . . ?
C211 C206 C207 121.04(15) . . ?
C206 C207 C27A 121.22(15) . . ?
C208 C207 C206 117.51(16) . . ?
C208 C207 C27A 121.25(15) . . ?
N204 C203 C212 124.48(15) . . ?
N204 C203 C202 115.23(15) . . ?
C202 C203 C212 120.14(14) . . ?
O102 C102 C101 116.94(15) . . ?
O102 C102 C103 125.65(16) . . ?
C103 C102 C101 117.35(14) . . ?
C213 C212 C203 119.55(15) . . ?
C217 C212 C203 121.19(16) . . ?
C217 C212 C213 119.21(16) . . ?
F1B C101 C102 114.25(14) . . ?
F1C C101 F1B 107.47(14) . . ?
F1C C101 C102 111.49(14) . . ?
F1A C101 F1B 106.52(15) . . ?
F1A C101 F1C 106.90(15) . . ?
F1A C101 C102 109.85(14) . . ?
N104 C103 C102 112.80(14) . . ?
N104 C103 C112 126.89(15) . . ?
C102 C103 C112 120.26(14) . . ?
C113 C112 C103 121.05(16) . . ?
C113 C112 C117 118.96(16) . . ?
C117 C112 C103 119.97(16) . . ?
C107 C106 N105 118.44(16) . . ?
C111 C106 N105 120.46(15) . . ?
C111 C106 C107 121.04(16) . . ?
C206 C211 H211 120.2 . . ?
C210 C211 C206 119.55(16) . . ?
C210 C211 H211 120.2 . . ?
C106 C107 C17A 121.14(17) . . ?
C108 C107 C106 117.42(17) . . ?
C108 C107 C17A 121.41(16) . . ?
O008 C202 C203 124.40(17) . . ?
O008 C202 C201 117.53(16) . . ?
C203 C202 C201 118.07(14) . . ?
C112 C113 H113 119.9 . . ?
C114 C113 C112 120.21(18) . . ?
C114 C113 H113 119.9 . . ?
C211 C210 H210 119.6 . . ?
C211 C210 C209 120.90(17) . . ?
C209 C210 H210 119.6 . . ?
F1E C201 C202 112.62(15) . . ?
F1F C201 F1E 107.27(15) . . ?
F1F C201 C202 112.88(15) . . ?
F1D C201 F1E 106.96(15) . . ?
F1D C201 F1F 106.79(16) . . ?
F1D C201 C202 109.97(15) . . ?
C212 C213 H213 119.8 . . ?
C214 C213 C212 120.37(17) . . ?
C214 C213 H213 119.8 . . ?
C112 C117 H117 119.7 . . ?
C116 C117 C112 120.51(18) . . ?
C116 C117 H117 119.7 . . ?
C212 C217 H217 120.0 . . ?
C216 C217 C212 120.00(18) . . ?
C216 C217 H217 120.0 . . ?
C210 C209 C29A 120.48(18) . . ?
C208 C209 C210 118.32(16) . . ?
C208 C209 C29A 121.18(18) . . ?
C207 C208 H208 118.7 . . ?
C209 C208 C207 122.60(16) . . ?
C209 C208 H208 118.7 . . ?
C106 C111 H111 120.1 . . ?
C110 C111 C106 119.78(16) . . ?
C110 C111 H111 120.1 . . ?
C107 C108 H108 118.7 . . ?
C107 C108 C109 122.62(17) . . ?
C109 C108 H108 118.7 . . ?
C111 C110 H110 119.4 . . ?
C111 C110 C109 121.11(18) . . ?
C109 C110 H110 119.4 . . ?
C113 C114 H114 119.9 . . ?
C115 C114 C113 120.26(19) . . ?
C115 C114 H114 119.9 . . ?
C117 C116 H116 120.1 . . ?
C117 C116 C115 119.75(19) . . ?
C115 C116 H116 120.1 . . ?
C108 C109 C19A 121.49(18) . . ?
C110 C109 C108 118.01(17) . . ?
C110 C109 C19A 120.48(19) . . ?
C213 C214 H214 120.0 . . ?
C215 C214 C213 120.07(18) . . ?
C215 C214 H214 120.0 . . ?
C207 C27A H27A 109.5 . . ?
C207 C27A H27B 109.5 . . ?
C207 C27A H27C 109.5 . . ?
H27A C27A H27B 109.5 . . ?
H27A C27A H27C 109.5 . . ?
H27B C27A H27C 109.5 . . ?
C217 C216 H216 119.8 . . ?
C215 C216 C217 120.40(18) . . ?
C215 C216 H216 119.8 . . ?
C107 C17A H17A 109.5 . . ?
C107 C17A H17B 109.5 . . ?
C107 C17A H17C 109.5 . . ?
H17A C17A H17B 109.5 . . ?
H17A C17A H17C 109.5 . . ?
H17B C17A H17C 109.5 . . ?
C214 C215 C216 119.91(18) . . ?
C214 C215 H215 120.0 . . ?
C216 C215 H215 120.0 . . ?
C114 C115 C116 120.25(17) . . ?
C114 C115 H115 119.9 . . ?
C116 C115 H115 119.9 . . ?
C209 C29A H29A 109.5 . . ?
C209 C29A H29B 109.5 . . ?
C209 C29A H29C 109.5 . . ?
H29A C29A H29B 109.5 . . ?
H29A C29A H29C 109.5 . . ?
H29B C29A H29C 109.5 . . ?
C109 C19A H19A 109.5 . . ?
C109 C19A H19B 109.5 . . ?
C109 C19A H19C 109.5 . . ?
H19A C19A H19B 109.5 . . ?
H19A C19A H19C 109.5 . . ?
H19B C19A H19C 109.5 . . ?

loop_
_geom_bond_atom_site_label_1
_geom_bond_atom_site_label_2
_geom_bond_distance
_geom_bond_site_symmetry_2
_geom_bond_publ_flag
F1B C101 1.336(2) . ?
F1E C201 1.335(2) . ?
F1C C101 1.335(2) . ?
F1F C201 1.334(2) . ?
F1A C101 1.329(2) . ?
F1D C201 1.330(2) . ?
O102 C102 1.206(2) . ?
O008 C202 1.211(2) . ?
N104 N105 1.3178(19) . ?
N104 C103 1.307(2) . ?
N204 N205 1.329(2) . ?
N204 C203 1.302(2) . ?
N105 H105 0.8800 . ?
N105 C106 1.412(2) . ?
N205 H205 0.8800 . ?
N205 C206 1.408(2) . ?
C206 C207 1.401(2) . ?
C206 C211 1.391(2) . ?
C207 C208 1.391(2) . ?
C207 C27A 1.512(2) . ?
C203 C212 1.489(2) . ?
C203 C202 1.460(2) . ?
C102 C101 1.557(2) . ?
C102 C103 1.464(2) . ?
C212 C213 1.392(3) . ?
C212 C217 1.390(2) . ?
C103 C112 1.483(2) . ?
C112 C113 1.397(2) . ?
C112 C117 1.399(2) . ?
C106 C107 1.401(2) . ?
C106 C111 1.387(2) . ?
C211 H211 0.9500 . ?
C211 C210 1.387(2) . ?
C107 C108 1.393(3) . ?
C107 C17A 1.508(3) . ?
C202 C201 1.551(3) . ?
C113 H113 0.9500 . ?
C113 C114 1.386(3) . ?
C210 H210 0.9500 . ?
C210 C209 1.391(3) . ?
C213 H213 0.9500 . ?
C213 C214 1.385(3) . ?
C117 H117 0.9500 . ?
C117 C116 1.387(2) . ?
C217 H217 0.9500 . ?
C217 C216 1.384(3) . ?
C209 C208 1.387(3) . ?
C209 C29A 1.510(3) . ?
C208 H208 0.9500 . ?
C111 H111 0.9500 . ?
C111 C110 1.384(2) . ?
C108 H108 0.9500 . ?
C108 C109 1.394(3) . ?
C110 H110 0.9500 . ?
C110 C109 1.388(3) . ?
C114 H114 0.9500 . ?
C114 C115 1.383(3) . ?
C116 H116 0.9500 . ?
C116 C115 1.387(3) . ?
C109 C19A 1.513(3) . ?
C214 H214 0.9500 . ?
C214 C215 1.378(3) . ?
C27A H27A 0.9800 . ?
C27A H27B 0.9800 . ?
C27A H27C 0.9800 . ?
C216 H216 0.9500 . ?
C216 C215 1.383(3) . ?
C17A H17A 0.9800 . ?
C17A H17B 0.9800 . ?
C17A H17C 0.9800 . ?
C215 H215 0.9500 . ?
C115 H115 0.9500 . ?
C29A H29A 0.9800 . ?
C29A H29B 0.9800 . ?
C29A H29C 0.9800 . ?
C19A H19A 0.9800 . ?
C19A H19B 0.9800 . ?
C19A H19C 0.9800 . ?

loop_
_twin_individual_id
_twin_individual_mass_fraction_refined
1 0.84(10)
2 0.16(10)
